data_4324907
loop_
_publ_author_name
'Zhenguo Huang'
'Xuenian Chen'
'Teshome Yisgedu'
'Edward A. Meyers'
'Sheldon G. Shore'
'Ji-Cheng Zhao'

_publ_section_title
;
 Ammonium Octahydrotriborate (NH4B3H8): New Synthesis, Structure, and
 Hydrolytic Hydrogen Release
;
_journal_name_full 'Inorganic Chemistry'
_journal_page_first 3738
_journal_page_last 3742
_journal_paper_doi 10.1021/ic2000987
_journal_volume 50
_journal_year 2011
_chemical_formula_moiety 'B3 H8, H4 N'
_chemical_formula_sum 'B3 H12 N'
_chemical_formula_weight 58.54
_chemical_name_common ZHAO1800
_chemical_name_systematic
; 
 ? 
;
_space_group_IT_number 63
_symmetry_cell_setting orthorhombic
_symmetry_space_group_name_Hall '-C 2c 2'
_symmetry_space_group_name_H-M 'C m c m'
_atom_sites_solution_hydrogens geom
_atom_sites_solution_primary direct
_atom_sites_solution_secondary difmap
_audit_creation_method SHELXL-97
_cell_angle_alpha 90.00
_cell_angle_beta 90.00
_cell_angle_gamma 90.00
_cell_formula_units_Z 4
_cell_length_a 7.1530(14)
_cell_length_b 8.2648(17)
_cell_length_c 8.3895(17)
_cell_measurement_reflns_used 861
_cell_measurement_temperature 150(2)
_cell_measurement_theta_max 24.72
_cell_measurement_theta_min 3.77
_cell_volume 495.97(17)
_computing_structure_refinement 'SHELXL-97 (Sheldrick, 2008)'
_computing_structure_solution 'SHELXS-97 (Sheldrick, 2008)'
_diffrn_ambient_temperature 150(2)
_diffrn_measured_fraction_theta_full 1.000
_diffrn_measured_fraction_theta_max 1.000
_diffrn_measurement_device_type 'NONIUS KAPPA CCD'
_diffrn_measurement_method 'PHI SCANS & OMEGA SCANS'
_diffrn_radiation_monochromator graphite
_diffrn_radiation_source 'fine-focus sealed tube'
_diffrn_radiation_type MoK\a
_diffrn_radiation_wavelength 0.71073
_diffrn_reflns_av_R_equivalents 0.0245
_diffrn_reflns_av_sigmaI/netI 0.0174
_diffrn_reflns_limit_h_max 8
_diffrn_reflns_limit_h_min -8
_diffrn_reflns_limit_k_max 9
_diffrn_reflns_limit_k_min -9
_diffrn_reflns_limit_l_max 9
_diffrn_reflns_limit_l_min -9
_diffrn_reflns_number 1617
_diffrn_reflns_theta_full 24.72
_diffrn_reflns_theta_max 24.72
_diffrn_reflns_theta_min 3.77
_exptl_absorpt_coefficient_mu 0.038
_exptl_absorpt_correction_T_max 0.9985
_exptl_absorpt_correction_T_min 0.9913
_exptl_absorpt_correction_type multi-scan
_exptl_absorpt_process_details 'HKL SCALEPACK (OTWINOWSKI & MINOR, 1997)'
_exptl_crystal_colour colorless
_exptl_crystal_density_diffrn 0.784
_exptl_crystal_description needle
_exptl_crystal_F_000 136
_exptl_crystal_size_max 0.23
_exptl_crystal_size_mid 0.08
_exptl_crystal_size_min 0.04
_refine_diff_density_max 0.197
_refine_diff_density_min -0.147
_refine_diff_density_rms 0.030
_refine_ls_extinction_coef 0.019(19)
_refine_ls_extinction_expression Fc^*^=kFc[1+0.001xFc^2^\l^3^/sin(2\q)]^-1/4^
_refine_ls_extinction_method SHELXL
_refine_ls_goodness_of_fit_ref 1.132
_refine_ls_hydrogen_treatment mixed
_refine_ls_matrix_type full
_refine_ls_number_parameters 32
_refine_ls_number_reflns 251
_refine_ls_number_restraints 0
_refine_ls_restrained_S_all 1.132
_refine_ls_R_factor_all 0.0411
_refine_ls_R_factor_gt 0.0370
_refine_ls_shift/su_max 0.000
_refine_ls_shift/su_mean 0.000
_refine_ls_structure_factor_coef Fsqd
_refine_ls_weighting_details 'calc w=1/[\s^2^(Fo^2^)+(0.0764P)^2^+0.0771P] where P=(Fo^2^+2Fc^2^)/3'
_refine_ls_weighting_scheme calc
_refine_ls_wR_factor_gt 0.1117
_refine_ls_wR_factor_ref 0.1153
_reflns_number_gt 220
_reflns_number_total 251
_reflns_threshold_expression >2sigma(I)
_cod_data_source_file ic2000987_si_002.cif
_cod_data_source_block c
_cod_database_code 4324907

loop_
_symmetry_equiv_pos_as_xyz
'x, y, z'
'-x, -y, z+1/2'
'-x, y, -z+1/2'
'x, -y, -z'
'x+1/2, y+1/2, z'
'-x+1/2, -y+1/2, z+1/2'
'-x+1/2, y+1/2, -z+1/2'
'x+1/2, -y+1/2, -z'
'-x, -y, -z'
'x, y, -z-1/2'
'x, -y, z-1/2'
'-x, y, z'
'-x+1/2, -y+1/2, -z'
'x+1/2, y+1/2, -z-1/2'
'x+1/2, -y+1/2, z-1/2'
'-x+1/2, y+1/2, z'

loop_
_atom_site_label
_atom_site_type_symbol
_atom_site_fract_x
_atom_site_fract_y
_atom_site_fract_z
_atom_site_U_iso_or_equiv
_atom_site_adp_type
_atom_site_occupancy
_atom_site_symmetry_multiplicity
_atom_site_calc_flag
_atom_site_refinement_flags
N1 N 0.0000 0.3221(2) 0.7500 0.0286(7) Uani 1 4 d S
B1 B 0.0000 0.9037(3) 0.7500 0.0316(8) Uani 1 4 d S
B2 B 0.0000 0.71840(17) 0.64193(16) 0.0263(6) Uani 1 2 d S
H3 H -0.1303(18) 0.6627(13) 0.6004(15) 0.040(3) Uiso 1 1 d .
H4 H 0.0000 0.843(2) 0.585(2) 0.048(5) Uiso 1 2 d S
H1 H -0.128(2) 0.973(2) 0.7500 0.044(4) Uiso 1 2 d S
H5 H 0.094(4) 0.259(4) 0.7500 0.122(11) Uiso 1 2 d S
H6 H 0.0000 0.383(5) 0.678(5) 0.19(2) Uiso 1 2 d S

loop_
_atom_site_aniso_label
_atom_site_aniso_U_11
_atom_site_aniso_U_22
_atom_site_aniso_U_33
_atom_site_aniso_U_23
_atom_site_aniso_U_13
_atom_site_aniso_U_12
N1 0.0344(11) 0.0236(10) 0.0279(11) 0.000 0.000 0.000
B1 0.0254(13) 0.0204(12) 0.0491(15) 0.000 0.000 0.000
B2 0.0312(10) 0.0250(9) 0.0227(9) 0.0031(6) 0.000 0.000

loop_
_atom_type_symbol
_atom_type_description
_atom_type_scat_dispersion_real
_atom_type_scat_dispersion_imag
_atom_type_scat_source
B B 0.0013 0.0007 'International Tables Vol C Tables 4.2.6.8 and 6.1.1.4'
H H 0.0000 0.0000 'International Tables Vol C Tables 4.2.6.8 and 6.1.1.4'
N N 0.0061 0.0033 'International Tables Vol C Tables 4.2.6.8 and 6.1.1.4'

loop_
_geom_angle_atom_site_label_1
_geom_angle_atom_site_label_2
_geom_angle_atom_site_label_3
_geom_angle
_geom_angle_site_symmetry_1
_geom_angle_site_symmetry_3
H5 N1 H6 113(2) . .
B2 B1 B2 61.27(11) . 10_557
B2 B1 H4 100.8(7) 10_557 .
B2 B1 H1 117.3(7) . .
B2 B1 H1 117.3(7) 10_557 .
H4 B1 H1 100.4(4) . .
B1 B2 B2 59.37(5) . 10_557
B1 B2 H3 121.5(6) . .
B2 B2 H3 108.5(7) 10_557 .
B1 B2 H4 55.7(9) . .
B2 B2 H4 115.0(9) 10_557 .
H3 B2 H4 104.2(8) . .

loop_
_geom_bond_atom_site_label_1
_geom_bond_atom_site_label_2
_geom_bond_distance
_geom_bond_site_symmetry_2
N1 H5 0.85(3) .
N1 H6 0.79(4) .
B1 B2 1.779(2) .
B1 B2 1.779(2) 10_557
B1 H4 1.475(18) .
B1 H1 1.079(17) .
B2 B2 1.813(3) 10_557
B2 H3 1.096(13) .
B2 H4 1.137(17) .
